data_4128008
loop_
_publ_author_name
'Tao, Wenjie'
'Bower, Jamey K.'
'Moore, Curtis E.'
'Zhang, Shiyu'

_publ_section_title
;
 Dicopper \m-Oxo, \m-Nitrosyl Complex from the Activation of NO or Nitrite
 at a Dicopper Center.
;
_journal_issue 26
_journal_name_full 'Journal of the American Chemical Society'
_journal_page_first 10159
_journal_page_last 10164
_journal_paper_doi 10.1021/jacs.9b03635
_journal_volume 141
_journal_year 2019
_chemical_formula_moiety 'C39.22 H34.43 Cu2 N4 O2.74, 2(C32 H12 B F24), 0.26(C H2 Cl2)'
_chemical_formula_sum 'C103.49 H58.97 B2 Cl0.51 Cu2 F48 N4 O2.74'
_chemical_formula_weight 2481.12
_space_group_crystal_system triclinic
_space_group_IT_number 2
_space_group_name_Hall '-P 1'
_space_group_name_H-M_alt 'P -1'
_symmetry_space_group_name_Hall '-P 1'
_symmetry_space_group_name_H-M 'P -1'
_atom_sites_solution_hydrogens geom
_atom_sites_solution_primary dual
_atom_sites_solution_secondary difmap
_audit_creation_date 2019-03-20
_audit_creation_method
;
Olex2 1.2-beta
(compiled 2018.05.29 svn.r3508 for OlexSys, GUI svn.r5506)
;
_cell_angle_alpha 91.008(2)
_cell_angle_beta 93.058(2)
_cell_angle_gamma 93.513(2)
_cell_formula_units_Z 2
_cell_length_a 12.7591(8)
_cell_length_b 18.1984(11)
_cell_length_c 24.8985(14)
_cell_measurement_reflns_used 9536
_cell_measurement_temperature 100
_cell_measurement_theta_max 25.404
_cell_measurement_theta_min 2.785
_cell_volume 5761.0(6)
_computing_cell_refinement 'SAINT v8.38A (Bruker, 2017)'
_computing_data_collection 'APEX3 v2017.3-0 (Bruker, 2017)'
_computing_data_reduction 'SAINT v8.38A (Bruker, 2017)'
_computing_molecular_graphics 'Olex2 (Dolomanov et al., 2009)'
_computing_publication_material 'Olex2 (Dolomanov et al., 2009)'
_computing_structure_refinement 'ShelXL (Sheldrick, 2015)'
_computing_structure_solution 'ShelXT (Sheldrick, 2015)'
_diffrn_ambient_temperature 100
_diffrn_detector 'Bruker Photon II area detector'
_diffrn_detector_area_resol_mean 10.5
_diffrn_detector_type 'CMOS area detector'
_diffrn_measured_fraction_theta_full 0.998
_diffrn_measured_fraction_theta_max 0.995
_diffrn_measurement_device 'Kappa Four-Circle Diffractometer'
_diffrn_measurement_device_type 'Bruker Kappa Photon II MoTRIUMPH'
_diffrn_measurement_method '\w and \f scans'
_diffrn_radiation_monochromator 'Curved-Graphite, Bruker TRIUMPH'
_diffrn_radiation_probe x-ray
_diffrn_radiation_type MoK\a
_diffrn_radiation_wavelength 0.71073
_diffrn_reflns_av_R_equivalents 0.0613
_diffrn_reflns_av_unetI/netI 0.0294
_diffrn_reflns_Laue_measured_fraction_full 0.998
_diffrn_reflns_Laue_measured_fraction_max 0.995
_diffrn_reflns_limit_h_max 15
_diffrn_reflns_limit_h_min -15
_diffrn_reflns_limit_k_max 21
_diffrn_reflns_limit_k_min -21
_diffrn_reflns_limit_l_max 29
_diffrn_reflns_limit_l_min -29
_diffrn_reflns_number 213319
_diffrn_reflns_point_group_measured_fraction_full 0.998
_diffrn_reflns_point_group_measured_fraction_max 0.995
_diffrn_reflns_theta_full 25.000
_diffrn_reflns_theta_max 25.381
_diffrn_reflns_theta_min 2.806
_diffrn_source 'sealed tube'
_diffrn_source_type fine-focus
_diffrn_standards_number 0
_exptl_absorpt_coefficient_mu 0.506
_exptl_absorpt_correction_T_max 0.2590
_exptl_absorpt_correction_T_min 0.2263
_exptl_absorpt_correction_type multi-scan
_exptl_absorpt_process_details
'SADABS-2016/2 (Bruker,2016/2) was used for absorption correction. wR2(int) was 0.0711 before and 0.0565 after correction. The Ratio of minimum to maximum transmission is 0.8737. The \l/2 correction factor is Not present.'
_exptl_crystal_colour 'Light Yellow'
_exptl_crystal_colour_modifier light
_exptl_crystal_colour_primary yellow
_exptl_crystal_density_diffrn 1.430
_exptl_crystal_description Block
_exptl_crystal_F_000 2477
_exptl_crystal_size_max 0.231
_exptl_crystal_size_mid 0.184
_exptl_crystal_size_min 0.176
_refine_diff_density_max 0.547
_refine_diff_density_min -0.452
_refine_diff_density_rms 0.056
_refine_ls_extinction_method none
_refine_ls_goodness_of_fit_ref 1.020
_refine_ls_hydrogen_treatment constr
_refine_ls_matrix_type full
_refine_ls_number_parameters 1860
_refine_ls_number_reflns 21071
_refine_ls_number_restraints 512
_refine_ls_restrained_S_all 1.052
_refine_ls_R_factor_all 0.0759
_refine_ls_R_factor_gt 0.0484
_refine_ls_shift/su_max 0.002
_refine_ls_shift/su_mean 0.000
_refine_ls_structure_factor_coef Fsqd
_refine_ls_weighting_details 'w=1/[\s^2^(Fo^2^)+(0.0508P)^2^+8.2963P] where P=(Fo^2^+2Fc^2^)/3'
_refine_ls_weighting_scheme calc
_refine_ls_wR_factor_gt 0.1138
_refine_ls_wR_factor_ref 0.1327
_reflns_Friedel_coverage 0.000
_reflns_number_gt 15376
_reflns_number_total 21071
_reflns_threshold_expression 'I > 2\s(I)'
_cod_data_source_file ja9b03635_si_005.cif
_cod_data_source_block Py4DMBCu_PhCCH_BArF2_Zhang2158
_cod_depositor_comments
;
The following automatic conversions were performed:

'_diffrn_radiation_probe' value 'X-ray' changed to 'x-ray' according
to
/home/data/users/saulius/crontab/automatic-downloads/current/ACS/lib/dictionaries/cif_core.dic
dictionary named 'cif_core.dic' version 2.4.2 from 2011-04-26.

'_exptl_crystal_colour_modifier' value 'Light' changed to 'light'
according to
/home/data/users/saulius/crontab/automatic-downloads/current/ACS/lib/dictionaries/cif_core.dic
dictionary named 'cif_core.dic' version 2.4.2 from 2011-04-26.

'_exptl_crystal_colour_primary' value 'Yellow' changed to 'yellow'
according to
/home/data/users/saulius/crontab/automatic-downloads/current/ACS/lib/dictionaries/cif_core.dic
dictionary named 'cif_core.dic' version 2.4.2 from 2011-04-26.

Automatic conversion script
Id: cif_fix_values 4973 2017-02-22 13:04:09Z antanas 
;
_cod_database_code 4128008
_shelx_shelxl_version_number 2018/3
_shelx_space_group_comment
;
The symmetry employed for this shelxl refinement is uniquely defined
by the following loop, which should always be used as a source of
symmetry information in preference to the above space-group names.
They are only intended as comments.
;
_shelx_estimated_absorpt_t_max 0.916
_shelx_estimated_absorpt_t_min 0.892
_olex2_refinement_description
;
1. Fixed Uiso
 At 1.2 times of:
  All C(H) groups, All C(H,H) groups
2. Restrained distances
 Cl1S-C1S = Cl2S-C1S
 1.8 with sigma of 0.02
 C39-C40 = C38-C39 = C38-C37
 1.54 with sigma of 0.02
 O3-C37 = O3-C40
 1.4 with sigma of 0.02
3. Uiso/Uaniso restraints and constraints
Uanis(F48) = Uanis(F46B)
Uanis(C71) = Uanis(C71B)
Uanis(Cl2S) = Uanis(C1S)
4. Rigid body (RIGU) restrains
 C79, F28, F29, F30, F28B, F29B, F30B
 with sigma for 1-2 distances of 0.002 and sigma for 1-3 distances of 0.002
 C80, F25, F26, F27, F25B, F26B, F27B
 with sigma for 1-2 distances of 0.002 and sigma for 1-3 distances of 0.002
 C103, F43, F44, F45, F43B, F44B, F45B
 with sigma for 1-2 distances of 0.002 and sigma for 1-3 distances of 0.002
 C104, F46, F47, F48, F46B, F47B, F48B
 with sigma for 1-2 distances of 0.002 and sigma for 1-3 distances of 0.002
 C72, F22, F23, F24, F22B, F23B, F24B
 with sigma for 1-2 distances of 0.002 and sigma for 1-3 distances of 0.002
 F19, F20, F21, C71, F19B, F20B, F21B, C71B
 with sigma for 1-2 distances of 0.002 and sigma for 1-3 distances of 0.002
 C47, F1, F2, F3, F1B, F2B, F3B
 with sigma for 1-2 distances of 0.002 and sigma for 1-3 distances of 0.002
 C63, F13, F14, F15, F13B, F14B, F15B
 with sigma for 1-2 distances of 0.002 and sigma for 1-3 distances of 0.002
 C64, F16, F17, F18, F16B, F17B, F18B
 with sigma for 1-2 distances of 0.002 and sigma for 1-3 distances of 0.002
 F10, F11, F12, C56, F10B, F11B, F12B, C56B
 with sigma for 1-2 distances of 0.002 and sigma for 1-3 distances of 0.002
 C87, F31, F32, F33, F31B, F32B, F33B
 with sigma for 1-2 distances of 0.002 and sigma for 1-3 distances of 0.002
 C88, F34, F35, F36, F34B, F35B, F36B
 with sigma for 1-2 distances of 0.002 and sigma for 1-3 distances of 0.002
 C96, F40, F41, F42, F40B, F41B, F42B
 with sigma for 1-2 distances of 0.002 and sigma for 1-3 distances of 0.002
 O3, C37, C38, C39, C40, Cl1S, Cl2S, C1S
 with sigma for 1-2 distances of 0.002 and sigma for 1-3 distances of 0.002
 Cl1S, Cl2S, C1S
 with sigma for 1-2 distances of 0.002 and sigma for 1-3 distances of 0.002
5. Others
 Sof(F22B)=Sof(F23B)=Sof(F24B)=1-FVAR(1)
 Sof(F22)=Sof(F23)=Sof(F24)=FVAR(1)
 Sof(F19B)=Sof(F20B)=Sof(F21B)=Sof(C71B)=1-FVAR(2)
 Sof(F19)=Sof(F20)=Sof(F21)=Sof(C71)=FVAR(2)
 Sof(F16B)=Sof(F17B)=Sof(F18B)=1-FVAR(3)
 Sof(F16)=Sof(F17)=Sof(F18)=FVAR(3)
 Sof(F31B)=Sof(F32B)=Sof(F33B)=1-FVAR(4)
 Sof(F31)=Sof(F32)=Sof(F33)=FVAR(4)
 Sof(F34B)=Sof(F35B)=Sof(F36B)=1-FVAR(5)
 Sof(F34)=Sof(F35)=Sof(F36)=FVAR(5)
 Sof(F40B)=Sof(F41B)=Sof(F42B)=1-FVAR(6)
 Sof(F40)=Sof(F41)=Sof(F42)=FVAR(6)
 Sof(F13B)=Sof(F14B)=Sof(F15B)=1-FVAR(7)
 Sof(F13)=Sof(F14)=Sof(F15)=FVAR(7)
 Sof(F1B)=Sof(F2B)=Sof(F3B)=1-FVAR(8)
 Sof(F1)=Sof(F2)=Sof(F3)=FVAR(8)
 Sof(F43B)=Sof(F44B)=Sof(F45B)=1-FVAR(9)
 Sof(F43)=Sof(F44)=Sof(F45)=FVAR(9)
 Sof(F28B)=Sof(F29B)=Sof(F30B)=1-FVAR(10)
 Sof(F28)=Sof(F29)=Sof(F30)=FVAR(10)
 Sof(F10B)=Sof(F11B)=Sof(F12B)=Sof(C56B)=1-FVAR(11)
 Sof(F10)=Sof(F11)=Sof(F12)=Sof(C56)=FVAR(11)
 Sof(F25B)=Sof(F26B)=Sof(F27B)=1-FVAR(12)
 Sof(F25)=Sof(F26)=Sof(F27)=FVAR(12)
 Sof(F46B)=Sof(F47B)=Sof(F48B)=1-FVAR(13)
 Sof(F46)=Sof(F47)=Sof(F48)=FVAR(13)
 Sof(Cl1S)=Sof(Cl2S)=Sof(C1S)=Sof(H1SA)=Sof(H1SB)=1-FVAR(14)
 Sof(O3)=Sof(C38)=Sof(H38A)=Sof(H38B)=Sof(C39)=Sof(H39A)=Sof(H39B)=Sof(C40)=
 Sof(H40A)=Sof(H40B)=FVAR(14)
6.a Ternary CH refined with riding coordinates:
 C1(H1), C14(H14), C26(H26)
6.b Secondary CH2 refined with riding coordinates:
 C37(H37A,H37B), C38(H38A,H38B), C39(H39A,H39B), C40(H40A,H40B), C1S(H1SA,H1SB)
6.c Aromatic/amide H refined with riding coordinates:
 C4(H4), C5(H5), C6(H6), C7(H7), C8(H8), C9(H9), C10(H10), C11(H11), C12(H12),
 C16(H16), C17(H17), C18(H18), C19(H19), C21(H21), C22(H22), C23(H23), C24(H24),
  C28(H28), C29(H29), C30(H30), C31(H31), C33(H33), C34(H34), C35(H35),
 C36(H36), C42(H42), C44(H44), C46(H46), C50(H50), C52(H52), C54(H54), C58(H58),
  C60(H60), C62(H62), C66(H66), C68(H68), C70(H70), C74(H74), C76(H76),
 C78(H78), C82(H82), C84(H84), C86(H86), C90(H90), C92(H92), C94(H94), C98(H98),
  C100(H100), C102(H102)
;
_platon_squeeze_void_probe_radius 1.20
_olex2_submission_special_instructions 'No special instructions were received'

loop_
_space_group_symop_operation_xyz
'x, y, z'
'-x, -y, -z'

loop_
_atom_site_label
_atom_site_type_symbol
_atom_site_fract_x
_atom_site_fract_y
_atom_site_fract_z
_atom_site_U_iso_or_equiv
_atom_site_adp_type
_atom_site_occupancy
_atom_site_site_symmetry_order
_atom_site_calc_flag
_atom_site_refinement_flags_posn
_atom_site_refinement_flags_adp
_atom_site_refinement_flags_occupancy
_atom_site_disorder_assembly
_atom_site_disorder_group
Cu1 Cu 0.46911(3) 0.24046(2) 0.73462(2) 0.03945(10) Uani 1 1 d . . . . .
Cu2 Cu 0.49882(3) 0.28194(2) 0.84450(2) 0.03110(9) Uani 1 1 d . . . . .
O1 O 0.67911(19) 0.20311(12) 0.74560(8) 0.0427(5) Uani 1 1 d . . . . .
O2 O 0.70022(16) 0.24249(11) 0.84421(7) 0.0325(4) Uani 1 1 d . . . . .
N1 N 0.5582(2) 0.29118(16) 0.68149(10) 0.0465(7) Uani 1 1 d . . . . .
N2 N 0.4820(3) 0.13949(17) 0.70409(11) 0.0530(8) Uani 1 1 d . . . . .
N3 N 0.52700(18) 0.22357(13) 0.91005(9) 0.0289(5) Uani 1 1 d . . . . .
N4 N 0.5998(2) 0.36553(13) 0.86974(10) 0.0347(6) Uani 1 1 d . . . . .
C1 C 0.4103(3) 0.31116(18) 0.78304(12) 0.0386(7) Uani 1 1 d . . . . .
H1 H 0.374074 0.357449 0.775796 0.046 Uiso 1 1 calc R . . . .
C2 C 0.3748(2) 0.24682(17) 0.79631(12) 0.0344(7) Uani 1 1 d . . . . .
C3 C 0.2908(2) 0.19130(17) 0.80560(11) 0.0328(6) Uani 1 1 d . . . . .
C4 C 0.1863(3) 0.20741(19) 0.79509(13) 0.0426(8) Uani 1 1 d . . . . .
H4 H 0.169743 0.255237 0.784053 0.051 Uiso 1 1 calc R . . . .
C5 C 0.1067(3) 0.1532(2) 0.80084(15) 0.0504(9) Uani 1 1 d . . . . .
H5 H 0.035642 0.163728 0.792811 0.061 Uiso 1 1 calc R . . . .
C6 C 0.1299(3) 0.0842(2) 0.81812(14) 0.0478(8) Uani 1 1 d . . . . .
H6 H 0.074742 0.047628 0.822393 0.057 Uiso 1 1 calc R . . . .
C7 C 0.2327(3) 0.06827(19) 0.82918(13) 0.0445(8) Uani 1 1 d . . . . .
H7 H 0.248536 0.020732 0.841172 0.053 Uiso 1 1 calc R . . . .
C8 C 0.3127(3) 0.12133(18) 0.82285(13) 0.0405(7) Uani 1 1 d . . . . .
H8 H 0.383628 0.109960 0.830358 0.049 Uiso 1 1 calc R . . . .
C9 C 0.5356(3) 0.3551(2) 0.65917(14) 0.0569(10) Uani 1 1 d . . . . .
H9 H 0.480667 0.381536 0.673024 0.068 Uiso 1 1 calc R . . . .
C10 C 0.5890(4) 0.3844(2) 0.61673(15) 0.0613(11) Uani 1 1 d . . . . .
H10 H 0.571074 0.429936 0.601825 0.074 Uiso 1 1 calc R . . . .
C11 C 0.6680(4) 0.3466(2) 0.59670(14) 0.0636(11) Uani 1 1 d . . . . .
H11 H 0.705249 0.365170 0.567284 0.076 Uiso 1 1 calc R . . . .
C12 C 0.6930(3) 0.2811(2) 0.61970(14) 0.0580(10) Uani 1 1 d . . . . .
H12 H 0.748165 0.254338 0.606424 0.070 Uiso 1 1 calc R . . . .
C13 C 0.6374(3) 0.25464(19) 0.66223(12) 0.0455(8) Uani 1 1 d . . . . .
C14 C 0.6616(3) 0.18365(19) 0.68944(12) 0.0474(9) Uani 1 1 d . . . . .
H14 H 0.727173 0.164870 0.675414 0.057 Uiso 1 1 calc R . . . .
C15 C 0.5724(3) 0.1249(2) 0.68179(13) 0.0541(10) Uani 1 1 d . . . . .
C16 C 0.5838(4) 0.0599(2) 0.65306(16) 0.0703(12) Uani 1 1 d . . . . .
H16 H 0.648419 0.050591 0.637698 0.084 Uiso 1 1 calc R . . . .
C17 C 0.4982(5) 0.0090(3) 0.6475(2) 0.0924(17) Uani 1 1 d . . . . .
H17 H 0.503345 -0.035752 0.627835 0.111 Uiso 1 1 calc R . . . .
C18 C 0.4076(5) 0.0232(3) 0.6700(2) 0.0905(17) Uani 1 1 d . . . . .
H18 H 0.348967 -0.011694 0.666729 0.109 Uiso 1 1 calc R . . . .
C19 C 0.4005(4) 0.0891(2) 0.69809(16) 0.0706(12) Uani 1 1 d . . . . .
H19 H 0.336112 0.098898 0.713502 0.085 Uiso 1 1 calc R . . . .
C20 C 0.7311(3) 0.15476(17) 0.77824(12) 0.0390(7) Uani 1 1 d . . . . .
C21 C 0.7719(3) 0.09017(19) 0.76151(14) 0.0489(9) Uani 1 1 d . . . . .
H21 H 0.763821 0.075090 0.724723 0.059 Uiso 1 1 calc R . . . .
C22 C 0.8244(3) 0.0474(2) 0.79816(15) 0.0517(9) Uani 1 1 d . . . . .
H22 H 0.852835 0.003225 0.786363 0.062 Uiso 1 1 calc R . . . .
C23 C 0.8356(3) 0.06819(19) 0.85117(15) 0.0484(9) Uani 1 1 d . . . . .
H23 H 0.871515 0.038445 0.876173 0.058 Uiso 1 1 calc R . . . .
C24 C 0.7945(3) 0.13290(18) 0.86860(14) 0.0410(7) Uani 1 1 d . . . . .
H24 H 0.802289 0.147253 0.905535 0.049 Uiso 1 1 calc R . . . .
C25 C 0.7425(2) 0.17622(16) 0.83257(12) 0.0350(7) Uani 1 1 d . . . . .
C26 C 0.7078(2) 0.26753(16) 0.89915(11) 0.0317(6) Uani 1 1 d . . . . .
H26 H 0.779977 0.260841 0.915258 0.038 Uiso 1 1 calc R . . . .
C27 C 0.6265(2) 0.22655(15) 0.93158(11) 0.0290(6) Uani 1 1 d . . . . .
C28 C 0.6521(2) 0.19862(17) 0.98132(12) 0.0360(7) Uani 1 1 d . . . . .
H28 H 0.723001 0.201338 0.995269 0.043 Uiso 1 1 calc R . . . .
C29 C 0.5728(3) 0.16648(18) 1.01070(12) 0.0407(7) Uani 1 1 d . . . . .
H29 H 0.588366 0.146958 1.045145 0.049 Uiso 1 1 calc R . . . .
C30 C 0.4715(3) 0.16343(17) 0.98905(12) 0.0383(7) Uani 1 1 d . . . . .
H30 H 0.415800 0.141993 1.008558 0.046 Uiso 1 1 calc R . . . .
C31 C 0.4509(2) 0.19170(16) 0.93874(12) 0.0336(7) Uani 1 1 d . . . . .
H31 H 0.380561 0.188523 0.923882 0.040 Uiso 1 1 calc R . . . .
C32 C 0.6878(2) 0.34839(16) 0.89797(11) 0.0337(7) Uani 1 1 d . . . . .
C33 C 0.7538(3) 0.40042(19) 0.92551(13) 0.0443(8) Uani 1 1 d . . . . .
H33 H 0.815309 0.386511 0.944963 0.053 Uiso 1 1 calc R . . . .
C34 C 0.7291(3) 0.4732(2) 0.92435(15) 0.0534(10) Uani 1 1 d . . . . .
H34 H 0.772219 0.509961 0.943873 0.064 Uiso 1 1 calc R . . . .
C35 C 0.6418(3) 0.49148(19) 0.89478(15) 0.0535(10) Uani 1 1 d . . . . .
H35 H 0.624618 0.541459 0.892775 0.064 Uiso 1 1 calc R . . . .
C36 C 0.5778(3) 0.43659(17) 0.86753(13) 0.0434(8) Uani 1 1 d . . . . .
H36 H 0.517276 0.449790 0.846923 0.052 Uiso 1 1 calc R . . . .
O3 O 0.3277(4) 0.2429(4) 0.66519(17) 0.108(2) Uani 0.739(5) 1 d D U P A 1
C37 C 0.2342(8) 0.2925(8) 0.6662(4) 0.141(6) Uani 1 1 d D U . A 1
H37A H 0.176915 0.271600 0.687700 0.169 Uiso 1 1 calc R . . A 1
H37B H 0.255698 0.343265 0.679006 0.169 Uiso 1 1 calc R . . A 1
C38 C 0.2080(9) 0.2884(8) 0.6106(4) 0.166(6) Uani 0.739(5) 1 d D U P A 1
H38A H 0.205875 0.339259 0.597272 0.199 Uiso 0.739(5) 1 calc R . P A 1
H38B H 0.136052 0.264930 0.605148 0.199 Uiso 0.739(5) 1 calc R . P A 1
C39 C 0.2795(11) 0.2471(6) 0.5760(4) 0.121(4) Uani 0.739(5) 1 d D U P A 1
H39A H 0.239240 0.213366 0.549716 0.145 Uiso 0.739(5) 1 calc R . P A 1
H39B H 0.327511 0.281025 0.556726 0.145 Uiso 0.739(5) 1 calc R . P A 1
C40 C 0.3293(8) 0.2117(6) 0.6127(3) 0.125(4) Uani 0.739(5) 1 d D U P A 1
H40A H 0.403416 0.209487 0.603203 0.150 Uiso 0.739(5) 1 calc R . P A 1
H40B H 0.298142 0.160580 0.613034 0.150 Uiso 0.739(5) 1 calc R . P A 1
F4 F 1.0499(3) 0.53069(15) 0.59765(12) 0.1031(10) Uani 1 1 d . . . . .
F5 F 0.9028(2) 0.4723(2) 0.59017(12) 0.1087(11) Uani 1 1 d . . . . .
F6 F 1.0216(3) 0.43242(17) 0.63900(9) 0.1112(12) Uani 1 1 d . . . . .
F7 F 1.0234(3) 0.40698(16) 0.29413(10) 0.1167(13) Uani 1 1 d . . . . .
F8 F 1.0666(2) 0.33403(17) 0.23320(10) 0.0882(9) Uani 1 1 d . . . . .
F9 F 0.9101(2) 0.35917(19) 0.23756(13) 0.1059(11) Uani 1 1 d . . . . .
C41 C 1.0085(2) 0.31897(17) 0.48218(11) 0.0330(7) Uani 1 1 d . . . . .
C42 C 1.1119(3) 0.33390(19) 0.46674(12) 0.0410(8) Uani 1 1 d . . . . .
H42 H 1.137907 0.303972 0.439433 0.049 Uiso 1 1 calc R . . . .
C43 C 1.1769(3) 0.3905(2) 0.48984(13) 0.0502(9) Uani 1 1 d . . . . .
C44 C 1.1420(3) 0.4352(2) 0.52997(14) 0.0528(9) Uani 1 1 d . . . . .
H44 H 1.186237 0.474666 0.545631 0.063 Uiso 1 1 calc R . . . .
C45 C 1.0408(3) 0.42085(19) 0.54669(12) 0.0418(8) Uani 1 1 d . . . . .
C46 C 0.9760(2) 0.36416(18) 0.52321(11) 0.0359(7) Uani 1 1 d . . . . .
H46 H 0.907092 0.355692 0.535398 0.043 Uiso 1 1 calc R . . . .
C47 C 1.2877(4) 0.4036(3) 0.47179(19) 0.0717(11) Uani 1 1 d . U . . .
C48 C 1.0047(3) 0.4640(2) 0.59280(13) 0.0515(9) Uani 1 1 d . . . . .
C49 C 0.9510(2) 0.23417(18) 0.39352(12) 0.0362(7) Uani 1 1 d . . . . .
C50 C 0.9737(2) 0.29208(19) 0.35981(12) 0.0371(7) Uani 1 1 d . . . . .
H50 H 0.988229 0.340088 0.375050 0.044 Uiso 1 1 calc R . . . .
C51 C 0.9761(3) 0.2822(2) 0.30429(12) 0.0442(8) Uani 1 1 d . . . . .
C52 C 0.9553(3) 0.2127(2) 0.28100(14) 0.0607(11) Uani 1 1 d . . . . .
H52 H 0.958269 0.205336 0.243260 0.073 Uiso 1 1 calc R . . . .
C53 C 0.9299(4) 0.1541(2) 0.31394(15) 0.0606(11) Uani 1 1 d . . . . .
C54 C 0.9284(3) 0.1650(2) 0.36880(13) 0.0475(8) Uani 1 1 d . . . . .
H54 H 0.911515 0.124084 0.390591 0.057 Uiso 1 1 calc R . . . .
C55 C 0.9964(3) 0.3458(2) 0.26878(14) 0.0590(10) Uani 1 1 d . . . . .
C57 C 0.8122(2) 0.25420(18) 0.46307(11) 0.0363(7) Uani 1 1 d . . . . .
C58 C 0.7662(2) 0.31814(19) 0.44585(12) 0.0407(7) Uani 1 1 d . . . . .
H58 H 0.810569 0.358337 0.434934 0.049 Uiso 1 1 calc R . . . .
C59 C 0.6584(3) 0.3254(2) 0.44404(14) 0.0458(8) Uani 1 1 d . . . . .
C60 C 0.5907(3) 0.2680(2) 0.46013(14) 0.0499(9) Uani 1 1 d . . . . .
H60 H 0.516908 0.272693 0.459438 0.060 Uiso 1 1 calc R . . . .
C61 C 0.6335(3) 0.2045(2) 0.47699(14) 0.0490(9) Uani 1 1 d . . . . .
C62 C 0.7421(3) 0.1974(2) 0.47837(13) 0.0434(8) Uani 1 1 d . . . . .
H62 H 0.769111 0.152526 0.490090 0.052 Uiso 1 1 calc R . . . .
C63 C 0.6127(3) 0.3935(3) 0.4249(2) 0.0701(11) Uani 1 1 d . U . . .
C64 C 0.5623(3) 0.1416(3) 0.49452(19) 0.0649(10) Uani 1 1 d . U . . .
C65 C 0.9851(3) 0.17988(18) 0.49421(12) 0.0388(7) Uani 1 1 d . . . . .
C66 C 0.9550(3) 0.1698(2) 0.54665(14) 0.0532(9) Uani 1 1 d . . . . .
H66 H 0.901925 0.198753 0.559657 0.064 Uiso 1 1 calc R . . . .
C67 C 0.9990(4) 0.1194(3) 0.58051(17) 0.0709(13) Uani 1 1 d . . . . .
C68 C 1.0770(3) 0.0769(2) 0.56336(18) 0.0686(12) Uani 1 1 d . . . . .
H68 H 1.106909 0.041735 0.586354 0.082 Uiso 1 1 calc R . . . .
C69 C 1.1106(3) 0.0865(2) 0.51227(15) 0.0513(9) Uani 1 1 d . . . . .
C70 C 1.0654(3) 0.13673(18) 0.47831(13) 0.0402(7) Uani 1 1 d . . . . .
H70 H 1.089831 0.142001 0.443116 0.048 Uiso 1 1 calc R . . . .
C72 C 1.1994(3) 0.0441(2) 0.49449(19) 0.0629(9) Uani 1 1 d . U . . .
B1 B 0.9389(3) 0.2459(2) 0.45815(13) 0.0355(8) Uani 1 1 d . . . . .
F1 F 1.3044(3) 0.4624(4) 0.4455(2) 0.103(2) Uani 0.796(9) 1 d . U P B 1
F2 F 1.3593(5) 0.4068(4) 0.5153(2) 0.0730(14) Uani 0.796(9) 1 d . U P B 1
F3 F 1.3201(3) 0.3460(3) 0.4427(2) 0.098(2) Uani 0.796(9) 1 d . U P B 1
F10 F 0.9683(4) 0.0502(3) 0.2633(2) 0.0810(15) Uani 0.700(6) 1 d . U P C 1
F11 F 0.8082(4) 0.0792(3) 0.2546(2) 0.0726(13) Uani 0.700(6) 1 d . U P C 1
F12 F 0.8618(3) 0.02722(17) 0.32493(13) 0.0682(13) Uani 0.700(6) 1 d . U P C 1
F13 F 0.6720(12) 0.4366(10) 0.4018(7) 0.106(5) Uani 0.55(3) 1 d . U P D 1
F14 F 0.5203(5) 0.3838(7) 0.4035(8) 0.101(4) Uani 0.55(3) 1 d . U P D 1
F15 F 0.5929(14) 0.4338(6) 0.4732(4) 0.115(3) Uani 0.55(3) 1 d . U P D 1
F16 F 0.5027(12) 0.1101(9) 0.4589(3) 0.140(6) Uani 0.437(12) 1 d . U P E 1
F17 F 0.5019(8) 0.1575(5) 0.5334(4) 0.088(3) Uani 0.437(12) 1 d . U P E 1
F18 F 0.6148(7) 0.0873(6) 0.5225(7) 0.129(5) Uani 0.437(12) 1 d . U P E 1
F19 F 0.8939(6) 0.0691(5) 0.6452(2) 0.119(3) Uani 0.624(7) 1 d . U P F 1
F20 F 0.9271(5) 0.1805(3) 0.65709(17) 0.111(2) Uani 0.624(7) 1 d . U P F 1
F21 F 1.0466(6) 0.1110(4) 0.6758(3) 0.0827(18) Uani 0.624(7) 1 d . U P F 1
F22 F 1.2869(7) 0.0512(7) 0.5289(4) 0.105(3) Uani 0.550(16) 1 d . U P G 1
F23 F 1.2440(10) 0.0675(7) 0.4489(4) 0.116(5) Uani 0.550(16) 1 d . U P G 1
F24 F 1.1794(6) -0.0255(4) 0.4869(8) 0.125(5) Uani 0.550(16) 1 d . U P G 1
C56 C 0.8919(8) 0.0765(5) 0.2910(3) 0.0544(18) Uani 0.700(6) 1 d . U P C 1
C71 C 0.9691(8) 0.1211(6) 0.6408(4) 0.0695(17) Uani 0.624(7) 1 d . U P F 1
F1B F 1.2919(15) 0.4941(10) 0.4711(7) 0.093(5) Uani 0.204(9) 1 d . U P B 2
F2B F 1.349(3) 0.399(2) 0.4999(11) 0.108(7) Uani 0.204(9) 1 d . U P B 2
F3B F 1.2802(10) 0.4053(12) 0.4187(5) 0.077(5) Uani 0.204(9) 1 d . U P B 2
F10B F 0.9881(10) 0.0854(6) 0.2358(4) 0.080(3) Uani 0.300(6) 1 d . U P C 2
F11B F 0.8534(16) 0.0635(11) 0.2749(8) 0.121(6) Uani 0.300(6) 1 d . U P C 2
F12B F 1.0040(12) 0.0414(5) 0.3121(4) 0.126(5) Uani 0.300(6) 1 d . U P C 2
F13B F 0.6844(13) 0.4454(10) 0.4039(5) 0.058(3) Uani 0.45(3) 1 d . U P D 2
F14B F 0.555(2) 0.3774(6) 0.3735(9) 0.124(6) Uani 0.45(3) 1 d . U P D 2
F15B F 0.5516(11) 0.4280(7) 0.4514(10) 0.103(4) Uani 0.45(3) 1 d . U P D 2
F16B F 0.5750(7) 0.0832(3) 0.4661(3) 0.089(2) Uani 0.563(12) 1 d . U P E 2
F17B F 0.4615(5) 0.1554(5) 0.4851(7) 0.154(5) Uani 0.563(12) 1 d . U P E 2
F18B F 0.5763(9) 0.1294(6) 0.5426(2) 0.129(5) Uani 0.563(12) 1 d . U P E 2
F19B F 0.9952(15) 0.1164(12) 0.6682(6) 0.140(6) Uani 0.376(7) 1 d . U P F 2
F20B F 0.8434(8) 0.1054(7) 0.6285(4) 0.108(4) Uani 0.376(7) 1 d . U P F 2
F21B F 0.9389(6) 0.0173(6) 0.6377(4) 0.087(3) Uani 0.376(7) 1 d . U P F 2
F22B F 1.2821(9) 0.0787(7) 0.5015(9) 0.126(5) Uani 0.450(16) 1 d . U P G 2
F23B F 1.1852(10) 0.0199(9) 0.4474(4) 0.110(5) Uani 0.450(16) 1 d . U P G 2
F24B F 1.2050(11) -0.0163(7) 0.5258(6) 0.113(5) Uani 0.450(16) 1 d . U P G 2
C56B C 0.952(2) 0.0888(10) 0.2839(8) 0.073(4) Uani 0.300(6) 1 d . U P C 2
C71B C 0.9421(15) 0.0888(11) 0.6260(6) 0.0695(17) Uani 0.376(7) 1 d . U P F 2
F37 F 0.89179(16) 0.09664(12) 0.13167(11) 0.0729(7) Uani 1 1 d . . . . .
F38 F 0.79032(17) 0.15619(12) 0.08177(9) 0.0623(6) Uani 1 1 d . . . . .
F39 F 0.79781(19) 0.17586(16) 0.16524(10) 0.0853(9) Uani 1 1 d . . . . .
C73 C 1.2763(2) 0.15935(15) 0.10743(11) 0.0283(6) Uani 1 1 d . . . . .
C74 C 1.3606(2) 0.12336(16) 0.13065(12) 0.0334(7) Uani 1 1 d . . . . .
H74 H 1.400370 0.145701 0.160616 0.040 Uiso 1 1 calc R . . . .
C75 C 1.3878(3) 0.05503(18) 0.11066(14) 0.0409(8) Uani 1 1 d . . . . .
C76 C 1.3327(3) 0.02104(17) 0.06724(14) 0.0415(8) Uani 1 1 d . . . . .
H76 H 1.351455 -0.025371 0.053992 0.050 Uiso 1 1 calc R . . . .
C77 C 1.2497(2) 0.05567(17) 0.04324(12) 0.0369(7) Uani 1 1 d . . . . .
C78 C 1.2219(2) 0.12330(16) 0.06330(11) 0.0303(6) Uani 1 1 d . . . . .
H78 H 1.163836 0.145749 0.046394 0.036 Uiso 1 1 calc R . . . .
C79 C 1.4787(3) 0.0191(2) 0.13726(17) 0.0571(9) Uani 1 1 d . U . . .
C80 C 1.1915(3) 0.0199(2) -0.00453(15) 0.0506(8) Uani 1 1 d . U . . .
C81 C 1.2821(2) 0.26287(16) 0.18928(11) 0.0277(6) Uani 1 1 d . . . . .
C82 C 1.2698(2) 0.21094(18) 0.22953(12) 0.0347(7) Uani 1 1 d . . . . .
H82 H 1.250546 0.161106 0.219580 0.042 Uiso 1 1 calc R . . . .
C83 C 1.2851(3) 0.2304(2) 0.28390(12) 0.0434(8) Uani 1 1 d . . . . .
C84 C 1.3117(3) 0.3022(2) 0.30012(12) 0.0474(9) Uani 1 1 d . . . . .
H84 H 1.322349 0.315138 0.337221 0.057 Uiso 1 1 calc R . . . .
C85 C 1.3224(3) 0.35512(19) 0.26117(12) 0.0420(8) Uani 1 1 d . . . . .
C86 C 1.3083(2) 0.33532(17) 0.20687(11) 0.0330(7) Uani 1 1 d . . . . .
H86 H 1.316939 0.372430 0.180833 0.040 Uiso 1 1 calc R . . . .
C87 C 1.2727(3) 0.1727(2) 0.32564(14) 0.0589(9) Uani 1 1 d . U . . .
C88 C 1.3459(4) 0.4340(2) 0.27780(15) 0.0609(9) Uani 1 1 d . U . . .
C89 C 1.1286(2) 0.25995(15) 0.11678(10) 0.0247(6) Uani 1 1 d . . . . .
C90 C 1.0478(2) 0.20599(15) 0.12329(10) 0.0258(6) Uani 1 1 d . . . . .
H90 H 1.065405 0.157164 0.131004 0.031 Uiso 1 1 calc R . . . .
C91 C 0.9423(2) 0.22173(16) 0.11879(10) 0.0279(6) Uani 1 1 d . . . . .
C92 C 0.9137(2) 0.29185(16) 0.10780(11) 0.0317(6) Uani 1 1 d . . . . .
H92 H 0.841580 0.302230 0.104141 0.038 Uiso 1 1 calc R . . . .
C93 C 0.9917(2) 0.34693(16) 0.10219(11) 0.0301(6) Uani 1 1 d . . . . .
C94 C 1.0969(2) 0.33090(15) 0.10710(10) 0.0262(6) Uani 1 1 d . . . . .
H94 H 1.149340 0.369693 0.103756 0.031 Uiso 1 1 calc R . . . .
C95 C 0.8576(2) 0.16252(18) 0.12455(12) 0.0365(7) Uani 1 1 d . . . . .
C96 C 0.9622(3) 0.42275(18) 0.08895(16) 0.0460(7) Uani 1 1 d . U . . .
C97 C 1.3267(2) 0.29352(14) 0.08604(10) 0.0248(6) Uani 1 1 d . . . . .
C98 C 1.2900(2) 0.31730(15) 0.03553(11) 0.0277(6) Uani 1 1 d . . . . .
H98 H 1.218119 0.307101 0.024504 0.033 Uiso 1 1 calc R . . . .
C99 C 1.3552(2) 0.35522(16) 0.00106(12) 0.0333(7) Uani 1 1 d . . . . .
C100 C 1.4606(2) 0.37025(17) 0.01504(12) 0.0363(7) Uani 1 1 d . . . . .
H100 H 1.505171 0.396350 -0.008442 0.044 Uiso 1 1 calc R . . . .
C101 C 1.4997(2) 0.34623(17) 0.06421(12) 0.0337(7) Uani 1 1 d . . . . .
C102 C 1.4340(2) 0.30914(16) 0.09896(11) 0.0298(6) Uani 1 1 d . . . . .
H102 H 1.462968 0.293876 0.132596 0.036 Uiso 1 1 calc R . . . .
C103 C 1.3093(3) 0.3792(2) -0.05193(14) 0.0474(8) Uani 1 1 d . U . . .
C104 C 1.6121(3) 0.3629(2) 0.08214(16) 0.0513(8) Uani 1 1 d . U . . .
B2 B 1.2527(2) 0.24335(17) 0.12549(12) 0.0253(6) Uani 1 1 d . . . . .
F25 F 1.1420(3) -0.04460(19) 0.00643(12) 0.0875(13) Uani 0.880(6) 1 d . U P H 1
F26 F 1.1194(3) 0.0592(2) -0.02849(16) 0.0962(15) Uani 0.880(6) 1 d . U P H 1
F27 F 1.2548(3) 0.0029(2) -0.04355(12) 0.0811(12) Uani 0.880(6) 1 d . U P H 1
F28 F 1.4578(6) -0.0558(3) 0.1370(5) 0.098(4) Uani 0.470(12) 1 d . U P I 1
F29 F 1.5630(6) 0.0306(8) 0.1194(5) 0.112(5) Uani 0.470(12) 1 d . U P I 1
F30 F 1.4902(13) 0.0331(8) 0.1898(4) 0.133(5) Uani 0.470(12) 1 d . U P I 1
F31 F 1.1856(8) 0.1274(9) 0.3145(6) 0.096(4) Uani 0.382(16) 1 d . U P J 1
F32 F 1.3414(11) 0.1272(8) 0.3262(7) 0.097(5) Uani 0.382(16) 1 d . U P J 1
F33 F 1.260(2) 0.1957(8) 0.3731(4) 0.130(6) Uani 0.382(16) 1 d . U P J 1
F34 F 1.4181(5) 0.4444(3) 0.3173(2) 0.091(2) Uani 0.659(10) 1 d . U P K 1
F35 F 1.2602(4) 0.4642(2) 0.2989(3) 0.097(2) Uani 0.659(10) 1 d . U P K 1
F36 F 1.3735(6) 0.4783(2) 0.23984(16) 0.082(2) Uani 0.659(10) 1 d . U P K 1
F40 F 0.8831(7) 0.4419(5) 0.1177(3) 0.091(3) Uani 0.618(14) 1 d . U P L 1
F41 F 0.9209(8) 0.4257(3) 0.0383(2) 0.082(3) Uani 0.618(14) 1 d . U P L 1
F42 F 1.0350(4) 0.4730(3) 0.0935(5) 0.087(3) Uani 0.618(14) 1 d . U P L 1
F43 F 1.2240(13) 0.4156(10) -0.0505(7) 0.060(3) Uani 0.61(3) 1 d . U P M 1
F44 F 1.2739(10) 0.3167(4) -0.0852(3) 0.0597(19) Uani 0.61(3) 1 d . U P M 1
F45 F 1.3729(6) 0.4135(9) -0.0826(4) 0.078(3) Uani 0.61(3) 1 d . U P M 1
F46 F 1.6735(3) 0.3803(4) 0.04260(15) 0.0921(17) Uani 0.865(8) 1 d . U P N 1
F47 F 1.6546(3) 0.3028(2) 0.1046(2) 0.0792(12) Uani 0.865(8) 1 d . U P N 1
F48 F 1.6254(2) 0.4142(2) 0.11990(15) 0.0738(12) Uani 0.865(8) 1 d . U P N 1
F25B F 1.227(2) -0.0446(13) -0.0103(12) 0.089(7) Uani 0.120(6) 1 d . U P H 2
F26B F 1.1006(15) 0.0154(15) 0.0044(8) 0.064(5) Uani 0.120(6) 1 d . U P H 2
F27B F 1.212(2) 0.0577(16) -0.0429(8) 0.076(6) Uani 0.120(6) 1 d . U P H 2
F28B F 1.5201(9) -0.0298(6) 0.1051(3) 0.113(4) Uani 0.530(12) 1 d . U P I 2
F29B F 1.5646(6) 0.0680(4) 0.1443(5) 0.102(3) Uani 0.530(12) 1 d . U P I 2
F30B F 1.4643(7) -0.0078(6) 0.1817(4) 0.099(4) Uani 0.530(12) 1 d . U P I 2
F31B F 1.2549(17) 0.1061(4) 0.3072(2) 0.149(6) Uani 0.618(16) 1 d . U P J 2
F32B F 1.3596(5) 0.1701(7) 0.3578(4) 0.114(4) Uani 0.618(16) 1 d . U P J 2
F33B F 1.2013(6) 0.1872(6) 0.3585(4) 0.109(3) Uani 0.618(16) 1 d . U P J 2
F34B F 1.3446(15) 0.4456(7) 0.3267(4) 0.111(5) Uani 0.341(10) 1 d . U P K 2
F35B F 1.2867(11) 0.4767(5) 0.2505(5) 0.100(5) Uani 0.341(10) 1 d . U P K 2
F36B F 1.4467(10) 0.4535(6) 0.2632(7) 0.131(6) Uani 0.341(10) 1 d . U P K 2
F40B F 0.8678(7) 0.4377(6) 0.0904(8) 0.102(5) Uani 0.382(14) 1 d . U P L 2
F41B F 1.0023(14) 0.4481(6) 0.0456(5) 0.102(5) Uani 0.382(14) 1 d . U P L 2
F42B F 1.0146(12) 0.4714(6) 0.1271(6) 0.100(4) Uani 0.382(14) 1 d . U P L 2
F43B F 1.2149(19) 0.4012(17) -0.0449(12) 0.063(4) Uani 0.39(3) 1 d . U P M 2
F44B F 1.320(2) 0.3388(12) -0.0894(4) 0.075(4) Uani 0.39(3) 1 d . U P M 2
F45B F 1.3690(10) 0.4462(10) -0.0648(8) 0.077(3) Uani 0.39(3) 1 d . U P M 2
F46B F 1.669(2) 0.3438(15) 0.0460(13) 0.0738(12) Uani 0.135(8) 1 d . U P N 2
F47B F 1.6456(15) 0.3402(18) 0.1246(9) 0.068(6) Uani 0.135(8) 1 d . U P N 2
F48B F 1.6325(13) 0.4390(10) 0.0789(15) 0.084(7) Uani 0.135(8) 1 d . U P N 2
Cl1S Cl 0.3407(6) 0.2297(4) 0.5773(3) 0.088(2) Uani 0.261(5) 1 d D U P A 2
Cl2S Cl 0.2196(13) 0.2632(8) 0.6642(4) 0.118(4) Uani 0.261(5) 1 d D U P A 2
C1S C 0.216(2) 0.256(2) 0.5932(7) 0.118(4) Uani 0.261(5) 1 d D U P A 2
H1SA H 0.160138 0.219164 0.579704 0.141 Uiso 0.261(5) 1 calc R . P A 2
H1SB H 0.201211 0.304387 0.577140 0.141 Uiso 0.261(5) 1 calc R . P A 2

loop_
_atom_site_aniso_label
_atom_site_aniso_U_11
_atom_site_aniso_U_22
_atom_site_aniso_U_33
_atom_site_aniso_U_23
_atom_site_aniso_U_13
_atom_site_aniso_U_12
Cu1 0.0440(2) 0.0451(2) 0.02947(19) 0.00207(16) 0.00628(16) 0.00015(18)
Cu2 0.0335(2) 0.03091(19) 0.02920(18) 0.00280(14) 0.00438(14) 0.00132(15)
O1 0.0610(15) 0.0395(13) 0.0292(11) -0.0040(9) 0.0137(10) 0.0069(11)
O2 0.0378(11) 0.0331(11) 0.0273(10) -0.0013(8) 0.0094(8) 0.0026(9)
N1 0.0592(19) 0.0487(17) 0.0323(14) 0.0023(12) 0.0102(13) 0.0009(14)
N2 0.071(2) 0.0516(18) 0.0341(15) -0.0091(13) 0.0101(14) -0.0148(16)
N3 0.0296(13) 0.0266(12) 0.0309(12) -0.0008(10) 0.0049(10) 0.0021(10)
N4 0.0430(15) 0.0284(13) 0.0337(13) 0.0019(10) 0.0154(11) -0.0004(11)
C1 0.0400(18) 0.0443(19) 0.0323(16) 0.0057(14) 0.0030(13) 0.0075(15)
C2 0.0341(16) 0.0397(18) 0.0300(15) 0.0036(13) 0.0011(12) 0.0062(14)
C3 0.0328(16) 0.0375(17) 0.0278(14) -0.0018(12) 0.0002(12) 0.0010(13)
C4 0.0391(18) 0.0457(19) 0.0439(18) 0.0021(15) 0.0045(14) 0.0076(15)
C5 0.0357(19) 0.062(2) 0.053(2) -0.0054(18) 0.0043(16) 0.0012(17)
C6 0.046(2) 0.046(2) 0.050(2) -0.0080(16) 0.0093(16) -0.0111(16)
C7 0.051(2) 0.0372(18) 0.0452(19) 0.0006(15) 0.0035(16) 0.0008(15)
C8 0.0382(18) 0.0387(18) 0.0443(18) 0.0026(14) -0.0025(14) 0.0033(14)
C9 0.071(3) 0.057(2) 0.044(2) 0.0091(17) 0.0143(18) 0.007(2)
C10 0.082(3) 0.058(2) 0.045(2) 0.0150(18) 0.010(2) -0.003(2)
C11 0.087(3) 0.070(3) 0.0345(19) 0.0078(18) 0.0202(19) -0.009(2)
C12 0.074(3) 0.065(3) 0.0367(18) -0.0010(18) 0.0219(18) -0.002(2)
C13 0.058(2) 0.049(2) 0.0295(16) -0.0042(14) 0.0120(15) -0.0029(17)
C14 0.067(2) 0.047(2) 0.0293(16) -0.0070(14) 0.0168(16) 0.0025(17)
C15 0.082(3) 0.049(2) 0.0311(17) -0.0051(15) 0.0133(18) -0.0009(19)
C16 0.104(4) 0.055(3) 0.051(2) -0.0157(19) 0.017(2) -0.003(2)
C17 0.140(5) 0.067(3) 0.067(3) -0.031(2) 0.020(3) -0.019(3)
C18 0.116(4) 0.073(3) 0.077(3) -0.029(3) 0.013(3) -0.038(3)
C19 0.084(3) 0.069(3) 0.055(2) -0.015(2) 0.012(2) -0.025(2)
C20 0.0459(19) 0.0360(17) 0.0369(16) 0.0039(13) 0.0172(14) 0.0032(14)
C21 0.061(2) 0.042(2) 0.0456(19) -0.0057(16) 0.0221(17) 0.0033(17)
C22 0.059(2) 0.0400(19) 0.059(2) 0.0027(17) 0.0291(18) 0.0115(17)
C23 0.045(2) 0.046(2) 0.058(2) 0.0114(17) 0.0227(17) 0.0083(16)
C24 0.0386(18) 0.0421(19) 0.0441(18) 0.0027(15) 0.0142(14) 0.0051(15)
C25 0.0346(16) 0.0323(16) 0.0393(16) -0.0002(13) 0.0155(13) -0.0004(13)
C26 0.0279(15) 0.0383(17) 0.0285(14) -0.0035(12) 0.0059(12) -0.0029(13)
C27 0.0302(15) 0.0270(15) 0.0300(14) -0.0031(11) 0.0056(12) 0.0019(12)
C28 0.0348(17) 0.0423(18) 0.0311(15) 0.0018(13) 0.0016(13) 0.0027(14)
C29 0.0453(19) 0.0463(19) 0.0312(16) 0.0073(14) 0.0058(14) 0.0027(15)
C30 0.0386(18) 0.0374(17) 0.0397(17) 0.0066(14) 0.0117(14) -0.0019(14)
C31 0.0317(16) 0.0313(16) 0.0380(16) 0.0006(13) 0.0067(13) -0.0001(13)
C32 0.0378(17) 0.0337(16) 0.0298(15) -0.0014(12) 0.0129(13) -0.0061(13)
C33 0.047(2) 0.044(2) 0.0406(18) -0.0059(15) 0.0114(15) -0.0137(16)
C34 0.064(3) 0.042(2) 0.052(2) -0.0127(17) 0.0186(19) -0.0222(18)
C35 0.074(3) 0.0276(18) 0.061(2) -0.0017(16) 0.032(2) -0.0053(17)
C36 0.055(2) 0.0319(17) 0.0453(18) 0.0061(14) 0.0211(16) 0.0034(15)
O3 0.079(3) 0.192(6) 0.055(2) -0.023(3) -0.016(2) 0.055(4)
C37 0.054(4) 0.295(16) 0.074(4) -0.037(7) -0.024(3) 0.058(8)
C38 0.156(9) 0.260(15) 0.084(5) -0.017(7) -0.064(5) 0.099(9)
C39 0.151(10) 0.138(9) 0.070(4) -0.014(5) -0.042(5) 0.017(7)
C40 0.151(8) 0.178(9) 0.047(4) -0.022(4) -0.024(5) 0.055(6)
F4 0.150(3) 0.0619(17) 0.097(2) -0.0355(15) 0.0476(19) -0.0174(17)
F5 0.083(2) 0.151(3) 0.093(2) -0.070(2) 0.0092(16) 0.0320(19)
F6 0.211(4) 0.101(2) 0.0304(12) -0.0004(13) 0.0198(16) 0.064(2)
F7 0.231(4) 0.0709(18) 0.0468(14) 0.0040(13) 0.0419(19) -0.035(2)
F8 0.0874(19) 0.129(2) 0.0551(14) 0.0181(15) 0.0409(13) 0.0245(17)
F9 0.085(2) 0.134(3) 0.103(2) 0.061(2) -0.0006(17) 0.0279(19)
C41 0.0334(16) 0.0408(17) 0.0252(14) 0.0003(12) 0.0034(12) 0.0034(13)
C42 0.0387(18) 0.055(2) 0.0293(15) -0.0045(14) 0.0060(13) 0.0015(15)
C43 0.042(2) 0.071(3) 0.0356(17) -0.0046(17) 0.0059(15) -0.0113(18)
C44 0.058(2) 0.060(2) 0.0370(18) -0.0084(16) 0.0031(16) -0.0166(19)
C45 0.050(2) 0.0470(19) 0.0282(15) -0.0025(14) 0.0028(14) 0.0037(16)
C46 0.0344(17) 0.0471(19) 0.0268(14) 0.0003(13) 0.0039(12) 0.0053(14)
C47 0.051(2) 0.105(3) 0.055(2) -0.014(2) 0.0098(19) -0.028(2)
C48 0.071(3) 0.049(2) 0.0342(18) -0.0084(15) 0.0022(17) 0.0028(19)
C49 0.0326(16) 0.0460(19) 0.0300(15) -0.0062(14) 0.0035(12) 0.0046(14)
C50 0.0315(16) 0.051(2) 0.0291(15) -0.0066(14) 0.0066(12) 0.0052(14)
C51 0.0435(19) 0.063(2) 0.0282(15) -0.0024(15) 0.0062(14) 0.0163(17)
C52 0.087(3) 0.071(3) 0.0260(17) -0.0106(17) -0.0018(17) 0.035(2)
C53 0.088(3) 0.054(2) 0.0400(19) -0.0136(18) -0.0146(19) 0.027(2)
C54 0.059(2) 0.048(2) 0.0346(17) -0.0068(15) -0.0045(15) 0.0082(17)
C55 0.069(3) 0.077(3) 0.0334(18) 0.0038(19) 0.0128(18) 0.015(2)
C57 0.0348(17) 0.0462(19) 0.0276(15) -0.0069(13) 0.0065(12) -0.0019(14)
C58 0.0334(17) 0.051(2) 0.0369(17) -0.0061(15) 0.0023(13) -0.0020(15)
C59 0.0340(18) 0.058(2) 0.0451(19) -0.0086(16) -0.0001(14) 0.0011(16)
C60 0.0312(18) 0.068(3) 0.049(2) -0.0135(18) 0.0061(15) -0.0028(17)
C61 0.0405(19) 0.061(2) 0.0447(19) -0.0107(17) 0.0147(15) -0.0100(17)
C62 0.0425(19) 0.051(2) 0.0367(17) -0.0077(15) 0.0086(14) -0.0008(16)
C63 0.0353(19) 0.071(3) 0.102(3) 0.007(2) -0.0068(18) 0.0016(18)
C64 0.048(2) 0.074(3) 0.071(2) -0.0060(18) 0.0163(17) -0.0160(18)
C65 0.0384(18) 0.0447(19) 0.0329(16) -0.0027(14) 0.0064(13) -0.0026(14)
C66 0.053(2) 0.069(3) 0.0408(19) 0.0094(17) 0.0137(16) 0.0184(19)
C67 0.068(3) 0.096(3) 0.053(2) 0.032(2) 0.022(2) 0.022(2)
C68 0.070(3) 0.065(3) 0.075(3) 0.032(2) 0.013(2) 0.023(2)
C69 0.050(2) 0.044(2) 0.059(2) 0.0031(17) 0.0069(17) 0.0024(17)
C70 0.0397(18) 0.0417(18) 0.0393(17) -0.0011(14) 0.0075(14) -0.0010(15)
C72 0.058(2) 0.050(2) 0.082(2) -0.0008(18) 0.0062(18) 0.0095(17)
B1 0.0337(19) 0.044(2) 0.0292(17) -0.0036(15) 0.0082(14) 0.0023(16)
F1 0.057(2) 0.149(5) 0.104(4) 0.052(4) 0.021(3) -0.012(3)
F2 0.043(2) 0.103(3) 0.071(3) -0.008(2) -0.002(2) -0.006(2)
F3 0.042(2) 0.145(4) 0.106(3) -0.056(3) 0.031(2) -0.017(2)
F10 0.098(3) 0.068(3) 0.078(4) -0.035(3) 0.022(2) 0.008(2)
F11 0.092(3) 0.058(2) 0.062(2) -0.0090(18) -0.027(2) -0.010(2)
F12 0.106(3) 0.0467(19) 0.0487(19) -0.0060(14) -0.0054(17) -0.0079(17)
F13 0.047(5) 0.106(9) 0.168(9) 0.067(7) 0.013(5) 0.016(4)
F14 0.035(3) 0.122(6) 0.145(9) 0.039(5) -0.026(4) 0.007(3)
F15 0.141(9) 0.092(5) 0.118(5) -0.002(4) 0.003(5) 0.066(6)
F16 0.136(10) 0.196(14) 0.072(4) -0.027(5) 0.024(5) -0.126(9)
F17 0.070(6) 0.095(5) 0.102(6) -0.001(4) 0.054(5) -0.009(4)
F18 0.063(5) 0.102(8) 0.232(13) 0.078(8) 0.062(6) 0.008(4)
F19 0.127(6) 0.173(7) 0.053(3) 0.010(4) 0.032(4) -0.050(6)
F20 0.169(6) 0.131(4) 0.045(2) 0.026(3) 0.049(3) 0.071(4)
F21 0.106(4) 0.098(4) 0.043(3) 0.007(2) -0.002(3) 0.009(3)
F22 0.074(4) 0.146(8) 0.098(5) -0.028(5) -0.016(4) 0.054(4)
F23 0.107(7) 0.143(8) 0.115(5) 0.052(5) 0.064(5) 0.083(6)
F24 0.085(5) 0.048(3) 0.244(15) -0.033(5) 0.042(7) -0.001(3)
C56 0.075(4) 0.056(4) 0.031(3) -0.010(3) -0.003(2) 0.004(4)
C71 0.085(3) 0.090(4) 0.036(4) 0.010(4) 0.015(3) 0.013(3)
F1B 0.095(10) 0.107(5) 0.074(9) -0.021(6) 0.053(8) -0.057(7)
F2B 0.044(6) 0.209(17) 0.068(8) 0.028(11) 0.015(5) -0.028(9)
F3B 0.035(7) 0.136(14) 0.055(4) -0.031(6) 0.024(4) -0.034(8)
F10B 0.135(8) 0.061(6) 0.047(4) -0.021(4) 0.001(5) 0.033(6)
F11B 0.144(10) 0.104(12) 0.109(16) -0.062(10) 0.019(8) -0.016(9)
F12B 0.259(14) 0.050(5) 0.068(6) -0.020(4) -0.040(7) 0.054(7)
F13B 0.046(5) 0.062(5) 0.065(5) 0.014(4) -0.009(3) 0.002(4)
F14B 0.136(12) 0.079(5) 0.147(8) 0.013(6) -0.093(9) -0.008(6)
F15B 0.061(7) 0.091(6) 0.166(10) 0.034(6) 0.043(6) 0.030(5)
F16B 0.092(5) 0.062(3) 0.107(5) -0.013(3) 0.026(4) -0.040(3)
F17B 0.040(3) 0.129(7) 0.295(15) 0.090(8) 0.030(5) -0.013(3)
F18B 0.158(10) 0.153(10) 0.066(3) 0.025(3) 0.015(4) -0.092(7)
F19B 0.179(12) 0.198(13) 0.036(6) 0.003(8) 0.005(8) -0.050(12)
F20B 0.116(5) 0.155(9) 0.068(6) 0.050(6) 0.060(5) 0.064(6)
F21B 0.073(5) 0.109(5) 0.084(5) 0.050(4) 0.030(4) 0.018(4)
F22B 0.049(4) 0.099(7) 0.229(16) -0.052(8) 0.042(6) -0.007(4)
F23B 0.100(7) 0.146(11) 0.090(4) -0.041(5) 0.012(5) 0.062(7)
F24B 0.134(9) 0.081(6) 0.134(8) 0.034(6) 0.040(7) 0.063(6)
C56B 0.134(11) 0.039(8) 0.048(6) -0.004(6) 0.007(7) 0.009(7)
C71B 0.085(3) 0.090(4) 0.036(4) 0.010(4) 0.015(3) 0.013(3)
F37 0.0394(12) 0.0473(13) 0.131(2) 0.0360(13) -0.0043(12) -0.0097(10)
F38 0.0559(13) 0.0617(14) 0.0628(13) 0.0132(11) -0.0270(11) -0.0253(11)
F39 0.0690(16) 0.107(2) 0.0763(16) -0.0263(15) 0.0438(13) -0.0459(15)
C73 0.0261(14) 0.0287(15) 0.0311(14) 0.0059(12) 0.0100(11) 0.0024(12)
C74 0.0320(16) 0.0329(16) 0.0367(16) 0.0054(13) 0.0072(13) 0.0069(13)
C75 0.0395(18) 0.0359(17) 0.0503(19) 0.0123(15) 0.0133(15) 0.0142(14)
C76 0.0467(19) 0.0277(16) 0.052(2) 0.0020(14) 0.0204(16) 0.0043(14)
C77 0.0392(18) 0.0319(16) 0.0404(17) -0.0014(13) 0.0159(14) -0.0013(14)
C78 0.0275(15) 0.0299(15) 0.0345(15) 0.0018(12) 0.0100(12) 0.0025(12)
C79 0.058(2) 0.0462(19) 0.070(2) 0.0107(16) 0.0095(18) 0.0251(16)
C80 0.057(2) 0.0451(18) 0.0497(19) -0.0127(15) 0.0110(16) -0.0027(15)
C81 0.0200(13) 0.0369(16) 0.0271(14) 0.0020(12) 0.0034(11) 0.0067(12)
C82 0.0344(16) 0.0386(17) 0.0326(15) 0.0055(13) 0.0070(13) 0.0097(13)
C83 0.0455(19) 0.055(2) 0.0321(16) 0.0129(15) 0.0093(14) 0.0136(16)
C84 0.055(2) 0.064(2) 0.0246(15) 0.0008(15) 0.0015(14) 0.0151(18)
C85 0.0462(19) 0.049(2) 0.0307(16) -0.0036(14) -0.0022(14) 0.0089(16)
C86 0.0313(16) 0.0410(17) 0.0270(14) -0.0001(12) 0.0023(12) 0.0051(13)
C87 0.072(2) 0.072(2) 0.0360(17) 0.0182(16) 0.0142(16) 0.0188(18)
C88 0.084(2) 0.059(2) 0.0385(17) -0.0077(15) -0.0093(16) 0.0040(19)
C89 0.0232(14) 0.0299(15) 0.0211(12) -0.0018(11) 0.0031(10) 0.0023(11)
C90 0.0273(14) 0.0284(15) 0.0222(13) 0.0003(11) 0.0030(11) 0.0039(11)
C91 0.0258(14) 0.0344(16) 0.0233(13) -0.0005(11) 0.0031(11) -0.0016(12)
C92 0.0200(14) 0.0395(17) 0.0359(15) -0.0034(13) 0.0021(12) 0.0042(12)
C93 0.0269(15) 0.0311(15) 0.0331(15) -0.0029(12) 0.0026(12) 0.0071(12)
C94 0.0247(14) 0.0265(14) 0.0277(14) -0.0013(11) 0.0044(11) 0.0006(11)
C95 0.0271(16) 0.0443(19) 0.0372(16) 0.0008(14) 0.0000(13) -0.0047(14)
C96 0.0324(15) 0.0361(17) 0.070(2) 0.0008(15) 0.0021(14) 0.0092(12)
C97 0.0250(14) 0.0231(14) 0.0272(13) -0.0027(11) 0.0063(11) 0.0072(11)
C98 0.0241(14) 0.0296(15) 0.0302(14) -0.0004(11) 0.0046(11) 0.0047(11)
C99 0.0361(17) 0.0335(16) 0.0323(15) 0.0046(12) 0.0100(13) 0.0093(13)
C100 0.0369(17) 0.0338(16) 0.0403(17) 0.0040(13) 0.0196(14) 0.0023(13)
C101 0.0225(14) 0.0379(17) 0.0411(17) -0.0060(13) 0.0092(12) 0.0004(12)
C102 0.0245(14) 0.0336(16) 0.0320(15) -0.0020(12) 0.0048(12) 0.0053(12)
C103 0.0505(18) 0.057(2) 0.0385(16) 0.0157(14) 0.0149(14) 0.0158(15)
C104 0.0307(17) 0.065(2) 0.0573(19) -0.0047(15) 0.0104(14) -0.0077(15)
B2 0.0221(15) 0.0267(16) 0.0275(15) 0.0010(12) 0.0031(12) 0.0032(12)
F25 0.115(3) 0.071(2) 0.0695(19) -0.0127(15) 0.0108(19) -0.052(2)
F26 0.114(3) 0.086(2) 0.085(3) -0.0432(19) -0.052(2) 0.034(2)
F27 0.081(2) 0.106(3) 0.0549(17) -0.0344(18) 0.0259(15) -0.0170(19)
F28 0.062(4) 0.042(3) 0.192(10) 0.022(4) -0.015(5) 0.023(3)
F29 0.046(4) 0.128(10) 0.171(11) 0.081(8) 0.027(5) 0.032(5)
F30 0.185(12) 0.146(9) 0.077(3) -0.005(5) -0.040(5) 0.129(9)
F31 0.091(6) 0.097(8) 0.100(8) 0.061(6) 0.004(5) -0.014(5)
F32 0.093(6) 0.095(9) 0.113(11) 0.063(7) 0.034(7) 0.043(6)
F33 0.28(2) 0.090(7) 0.031(3) 0.016(3) 0.036(7) 0.031(10)
F34 0.116(4) 0.074(3) 0.075(3) -0.012(3) -0.046(3) -0.007(3)
F35 0.105(3) 0.066(3) 0.123(6) -0.033(3) 0.022(3) 0.018(2)
F36 0.145(6) 0.050(2) 0.046(2) -0.0069(15) 0.002(3) -0.024(3)
F40 0.104(5) 0.072(4) 0.110(5) 0.019(3) 0.053(4) 0.062(4)
F41 0.129(6) 0.046(3) 0.070(2) 0.010(2) -0.033(3) 0.021(3)
F42 0.043(2) 0.033(2) 0.183(8) 0.020(4) -0.031(4) 0.0018(17)
F43 0.072(4) 0.075(6) 0.038(5) 0.020(5) 0.011(3) 0.040(4)
F44 0.082(5) 0.064(3) 0.033(2) 0.001(2) -0.011(3) 0.011(3)
F45 0.062(3) 0.117(7) 0.054(4) 0.045(4) 0.009(2) -0.011(4)
F46 0.0355(15) 0.170(5) 0.0674(17) 0.012(2) 0.0197(13) -0.037(2)
F47 0.0272(15) 0.093(2) 0.117(3) 0.010(2) -0.0065(17) 0.0094(17)
F48 0.0434(15) 0.094(2) 0.080(2) -0.0313(19) 0.0006(14) -0.0175(15)
F25B 0.102(15) 0.051(6) 0.111(18) -0.051(7) -0.016(12) 0.007(9)
F26B 0.048(4) 0.088(15) 0.049(11) -0.028(9) -0.007(5) -0.020(5)
F27B 0.075(13) 0.108(12) 0.039(8) 0.004(8) -0.014(7) -0.024(10)
F28B 0.125(8) 0.122(7) 0.100(4) -0.034(5) -0.021(5) 0.102(6)
F29B 0.050(3) 0.073(4) 0.184(9) 0.028(4) -0.026(4) 0.025(3)
F30B 0.079(4) 0.133(8) 0.095(5) 0.073(6) 0.022(4) 0.044(5)
F31B 0.330(18) 0.066(3) 0.050(3) 0.024(2) 0.020(7) -0.009(6)
F32B 0.085(3) 0.163(8) 0.097(6) 0.091(6) -0.012(3) 0.019(4)
F33B 0.103(5) 0.143(6) 0.098(6) 0.078(5) 0.071(4) 0.058(5)
F34B 0.208(16) 0.076(6) 0.045(3) -0.031(4) -0.015(5) 0.015(10)
F35B 0.157(9) 0.043(4) 0.095(8) -0.018(4) -0.046(8) 0.025(6)
F36B 0.108(5) 0.076(7) 0.203(15) -0.049(8) 0.031(7) -0.034(5)
F40B 0.021(3) 0.044(5) 0.243(16) 0.046(8) 0.001(4) 0.009(3)
F41B 0.137(12) 0.069(7) 0.112(6) 0.055(6) 0.049(8) 0.051(8)
F42B 0.124(8) 0.032(4) 0.138(8) -0.015(6) -0.041(7) 0.008(4)
F43B 0.061(4) 0.087(10) 0.047(6) 0.046(5) 0.016(4) 0.040(5)
F44B 0.106(11) 0.089(7) 0.037(3) 0.001(4) 0.005(5) 0.045(7)
F45B 0.101(5) 0.075(6) 0.059(7) 0.043(5) 0.019(5) 0.006(4)
F46B 0.0434(15) 0.094(2) 0.080(2) -0.0313(19) 0.0006(14) -0.0175(15)
F47B 0.022(8) 0.109(17) 0.073(5) 0.013(8) 0.005(6) -0.015(9)
F48B 0.028(9) 0.060(4) 0.16(2) -0.006(6) -0.017(10) -0.009(5)
Cl1S 0.096(5) 0.089(4) 0.079(4) 0.005(3) -0.004(3) 0.014(3)
Cl2S 0.155(10) 0.147(7) 0.057(4) 0.010(4) 0.006(4) 0.055(6)
C1S 0.155(10) 0.147(7) 0.057(4) 0.010(4) 0.006(4) 0.055(6)

loop_
_atom_type_symbol
_atom_type_description
_atom_type_scat_dispersion_real
_atom_type_scat_dispersion_imag
_atom_type_scat_source
C C 0.0033 0.0016 'International Tables Vol C Tables 4.2.6.8 and 6.1.1.4'
H H 0.0000 0.0000 'International Tables Vol C Tables 4.2.6.8 and 6.1.1.4'
B B 0.0013 0.0007 'International Tables Vol C Tables 4.2.6.8 and 6.1.1.4'
Cl Cl 0.1484 0.1585 'International Tables Vol C Tables 4.2.6.8 and 6.1.1.4'
Cu Cu 0.3201 1.2651 'International Tables Vol C Tables 4.2.6.8 and 6.1.1.4'
F F 0.0171 0.0103 'International Tables Vol C Tables 4.2.6.8 and 6.1.1.4'
N N 0.0061 0.0033 'International Tables Vol C Tables 4.2.6.8 and 6.1.1.4'
O O 0.0106 0.0060 'International Tables Vol C Tables 4.2.6.8 and 6.1.1.4'

loop_
_geom_angle_atom_site_label_1
_geom_angle_atom_site_label_2
_geom_angle_atom_site_label_3
_geom_angle
N1 Cu1 Cu2 119.05(8)
N1 Cu1 N2 95.16(12)
N1 Cu1 C2 149.16(12)
N1 Cu1 O3 85.46(16)
N2 Cu1 Cu2 125.57(9)
N2 Cu1 C2 115.52(12)
N2 Cu1 O3 82.66(17)
C1 Cu1 Cu2 43.71(9)
C1 Cu1 N1 111.40(13)
C1 Cu1 N2 153.18(13)
C1 Cu1 C2 37.78(13)
C1 Cu1 O3 95.36(15)
C2 Cu1 Cu2 45.05(9)
C2 Cu1 O3 95.00(14)
O3 Cu1 Cu2 136.40(11)
N3 Cu2 Cu1 131.82(7)
N3 Cu2 N4 93.35(10)
N3 Cu2 C2 116.56(11)
N4 Cu2 Cu1 121.78(7)
C1 Cu2 Cu1 43.81(10)
C1 Cu2 N3 153.09(12)
C1 Cu2 N4 110.44(12)
C1 Cu2 C2 37.90(13)
C2 Cu2 Cu1 45.26(9)
C2 Cu2 N4 147.92(12)
C20 O1 C14 117.8(2)
C25 O2 C26 117.3(2)
C9 N1 Cu1 123.4(3)
C9 N1 C13 118.3(3)
C13 N1 Cu1 117.8(2)
C15 N2 Cu1 118.0(2)
C19 N2 Cu1 123.0(3)
C19 N2 C15 118.3(3)
C27 N3 Cu2 117.56(19)
C31 N3 Cu2 123.6(2)
C31 N3 C27 117.9(2)
C32 N4 Cu2 117.2(2)
C36 N4 Cu2 123.9(2)
C36 N4 C32 118.2(3)
Cu2 C1 Cu1 92.48(14)
C2 C1 Cu1 73.2(2)
C2 C1 Cu2 72.96(19)
Cu2 C2 Cu1 89.69(12)
C1 C2 Cu1 69.02(19)
C1 C2 Cu2 69.14(19)
C1 C2 C3 153.4(3)
C3 C2 Cu1 122.9(2)
C3 C2 Cu2 129.6(2)
C4 C3 C2 119.6(3)
C8 C3 C2 121.3(3)
C8 C3 C4 119.0(3)
C5 C4 C3 119.6(3)
C6 C5 C4 120.6(3)
C7 C6 C5 120.1(3)
C6 C7 C8 120.0(3)
C7 C8 C3 120.7(3)
N1 C9 C10 122.7(4)
C11 C10 C9 118.8(4)
C10 C11 C12 119.1(3)
C11 C12 C13 119.6(4)
N1 C13 C12 121.4(3)
N1 C13 C14 116.5(3)
C12 C13 C14 122.1(3)
O1 C14 C13 105.1(3)
O1 C14 C15 110.0(3)
C13 C14 C15 112.7(3)
N2 C15 C14 116.2(3)
N2 C15 C16 122.3(4)
C16 C15 C14 121.5(4)
C17 C16 C15 118.1(5)
C18 C17 C16 119.8(4)
C17 C18 C19 119.6(5)
N2 C19 C18 121.9(5)
O1 C20 C25 114.6(3)
C21 C20 O1 125.9(3)
C21 C20 C25 119.5(3)
C20 C21 C22 120.2(3)
C23 C22 C21 120.4(3)
C22 C23 C24 120.0(3)
C25 C24 C23 120.2(3)
O2 C25 C20 114.2(3)
C24 C25 O2 126.2(3)
C24 C25 C20 119.6(3)
O2 C26 C27 111.1(2)
O2 C26 C32 105.8(2)
C32 C26 C27 110.1(2)
N3 C27 C26 115.5(2)
N3 C27 C28 122.6(3)
C28 C27 C26 121.8(3)
C27 C28 C29 119.0(3)
C30 C29 C28 118.7(3)
C29 C30 C31 119.6(3)
N3 C31 C30 122.2(3)
N4 C32 C26 115.6(3)
N4 C32 C33 122.7(3)
C33 C32 C26 121.7(3)
C32 C33 C34 118.8(4)
C35 C34 C33 119.0(3)
C34 C35 C36 119.7(3)
N4 C36 C35 121.5(4)
C37 O3 Cu1 125.4(5)
C40 O3 Cu1 125.3(5)
C40 O3 C37 108.0(6)
C38 C37 O3 96.5(8)
C37 C38 C39 117.0(8)
C40 C39 C38 99.6(8)
C39 C40 O3 114.5(8)
C42 C41 B1 120.4(3)
C46 C41 C42 115.9(3)
C46 C41 B1 123.3(3)
C43 C42 C41 122.3(3)
C42 C43 C44 120.6(3)
C42 C43 C47 119.9(3)
C44 C43 C47 119.5(3)
C43 C44 C45 118.3(3)
C44 C45 C48 119.3(3)
C46 C45 C44 120.8(3)
C46 C45 C48 119.8(3)
C45 C46 C41 122.2(3)
C43 C47 F1B 98.1(7)
F1 C47 C43 115.2(5)
F1 C47 F2 107.0(5)
F1 C47 F3 108.3(5)
F2 C47 C43 110.7(4)
F3 C47 C43 113.0(4)
F3 C47 F2 101.6(5)
F2B C47 C43 118.1(16)
F2B C47 F1B 97(2)
F2B C47 F3B 134.1(18)
F3B C47 C43 106.5(6)
F3B C47 F1B 86.9(10)
F4 C48 F5 105.8(4)
F4 C48 C45 113.3(3)
F5 C48 C45 113.7(3)
F6 C48 F4 106.5(3)
F6 C48 F5 104.0(4)
F6 C48 C45 112.8(3)
C50 C49 C54 116.4(3)
C50 C49 B1 122.6(3)
C54 C49 B1 120.7(3)
C49 C50 C51 122.1(3)
C50 C51 C55 121.1(3)
C52 C51 C50 120.1(3)
C52 C51 C55 118.8(3)
C51 C52 C53 118.7(3)
C52 C53 C56 122.4(4)
C52 C53 C56B 105.6(8)
C54 C53 C52 120.2(3)
C54 C53 C56 117.2(5)
C54 C53 C56B 129.2(7)
C53 C54 C49 122.3(4)
F7 C55 F8 108.5(4)
F7 C55 F9 105.5(4)
F7 C55 C51 114.3(3)
F8 C55 F9 102.7(3)
F8 C55 C51 113.4(3)
F9 C55 C51 111.5(4)
C58 C57 B1 120.3(3)
C62 C57 C58 115.4(3)
C62 C57 B1 124.0(3)
C59 C58 C57 122.8(3)
C58 C59 C60 120.4(3)
C58 C59 C63 121.2(3)
C60 C59 C63 118.4(3)
C61 C60 C59 118.1(3)
C60 C61 C62 121.2(3)
C60 C61 C64 119.3(3)
C62 C61 C64 119.5(4)
C57 C62 C61 122.1(3)
F13 C63 C59 116.0(9)
F13 C63 F14 115.4(10)
F13 C63 F15 102.9(10)
F14 C63 C59 114.2(6)
F14 C63 F15 100.9(6)
F15 C63 C59 104.7(6)
F13B C63 C59 115.0(8)
F13B C63 F14B 94.6(11)
F14B C63 C59 108.7(6)
F15B C63 C59 122.8(9)
F15B C63 F13B 107.1(10)
F15B C63 F14B 104.4(8)
F16 C64 C61 116.5(6)
F16 C64 F17 105.5(8)
F16 C64 F18 107.7(10)
F17 C64 C61 115.1(5)
F17 C64 F18 95.6(7)
F18 C64 C61 114.0(5)
F16B C64 C61 110.2(4)
F16B C64 F17B 104.8(7)
F17B C64 C61 110.9(5)
F18B C64 C61 112.1(5)
F18B C64 F16B 110.4(7)
F18B C64 F17B 108.1(8)
C66 C65 C70 115.4(3)
C66 C65 B1 120.4(3)
C70 C65 B1 123.6(3)
C67 C66 C65 122.8(3)
C66 C67 C71 117.4(5)
C66 C67 C71B 121.4(7)
C68 C67 C66 120.4(4)
C68 C67 C71 121.6(5)
C68 C67 C71B 114.4(7)
C69 C68 C67 118.6(4)
C68 C69 C70 120.7(3)
C68 C69 C72 119.0(4)
C70 C69 C72 120.2(3)
C69 C70 C65 122.1(3)
F22 C72 C69 113.6(5)
F23 C72 C69 116.0(4)
F23 C72 F22 98.6(6)
F24 C72 C69 116.0(5)
F24 C72 F22 105.8(7)
F24 C72 F23 105.0(7)
F22B C72 C69 111.7(6)
F22B C72 F23B 111.9(9)
F22B C72 F24B 106.4(9)
F23B C72 C69 112.9(5)
F23B C72 F24B 105.7(8)
F24B C72 C69 107.7(5)
C41 B1 C57 111.8(3)
C49 B1 C41 111.9(3)
C49 B1 C57 103.7(2)
C65 B1 C41 102.7(2)
C65 B1 C49 113.5(3)
C65 B1 C57 113.6(3)
F10 C56 C53 108.5(8)
F10 C56 F11 105.0(7)
F11 C56 C53 112.0(6)
F12 C56 C53 117.5(6)
F12 C56 F10 108.5(6)
F12 C56 F11 104.5(7)
F19 C71 C67 106.4(9)
F20 C71 C67 116.0(7)
F20 C71 F19 103.5(8)
F20 C71 F21 105.7(9)
F21 C71 C67 114.9(7)
F21 C71 F19 109.6(9)
F10B C56B C53 127.3(14)
F10B C56B F11B 102.1(16)
F10B C56B F12B 105(2)
F11B C56B C53 97(2)
F12B C56B C53 114.0(14)
F12B C56B F11B 110(2)
F19B C71B C67 104.0(17)
F19B C71B F20B 108.7(15)
F19B C71B F21B 100.2(14)
F20B C71B C67 116.2(12)
F20B C71B F21B 103.3(16)
F21B C71B C67 122.7(12)
C74 C73 C78 116.0(3)
C74 C73 B2 121.8(3)
C78 C73 B2 121.7(2)
C73 C74 C75 121.4(3)
C74 C75 C79 119.0(3)
C76 C75 C74 121.1(3)
C76 C75 C79 119.9(3)
C75 C76 C77 118.7(3)
C76 C77 C78 120.3(3)
C76 C77 C80 118.8(3)
C78 C77 C80 120.9(3)
C77 C78 C73 122.4(3)
F28 C79 C75 109.6(4)
F29 C79 C75 117.6(5)
F29 C79 F28 107.5(7)
F29 C79 F30 107.0(9)
F30 C79 C75 113.2(6)
F30 C79 F28 100.4(7)
F28B C79 C75 113.0(4)
F28B C79 F29B 98.3(6)
F29B C79 C75 110.7(4)
F30B C79 C75 116.4(5)
F30B C79 F28B 110.2(6)
F30B C79 F29B 106.5(7)
F25 C80 C77 113.1(3)
F25 C80 F27 103.9(3)
F26 C80 C77 115.5(3)
F26 C80 F25 105.8(4)
F26 C80 F27 104.7(4)
F27 C80 C77 112.8(3)
F25B C80 C77 107.1(11)
F26B C80 C77 107.5(9)
F26B C80 F25B 111.0(19)
F26B C80 F27B 113.7(18)
F27B C80 C77 106.7(10)
F27B C80 F25B 110(2)
C82 C81 B2 122.6(3)
C86 C81 C82 116.0(3)
C86 C81 B2 120.9(2)
C83 C82 C81 121.7(3)
C82 C83 C87 119.8(3)
C84 C83 C82 121.1(3)
C84 C83 C87 119.1(3)
C83 C84 C85 118.6(3)
C84 C85 C86 120.2(3)
C84 C85 C88 119.6(3)
C86 C85 C88 120.2(3)
C85 C86 C81 122.4(3)
F31 C87 C83 111.5(5)
F32 C87 C83 114.1(5)
F32 C87 F31 100.3(8)
F32 C87 F33 110.2(9)
F33 C87 C83 116.2(7)
F33 C87 F31 102.8(10)
F31B C87 C83 115.4(4)
F31B C87 F32B 104.3(7)
F31B C87 F33B 109.1(8)
F32B C87 C83 111.6(5)
F33B C87 C83 112.0(5)
F33B C87 F32B 103.4(5)
F34 C88 C85 114.3(4)
F34 C88 F35 102.3(5)
F35 C88 C85 111.7(4)
F36 C88 C85 115.9(3)
F36 C88 F34 106.5(5)
F36 C88 F35 104.9(5)
F34B C88 C85 114.0(7)
F34B C88 F35B 112.3(9)
F34B C88 F36B 106.9(10)
F35B C88 C85 111.2(5)
F35B C88 F36B 104.6(10)
F36B C88 C85 107.2(5)
C90 C89 C94 115.8(2)
C90 C89 B2 122.3(2)
C94 C89 B2 121.6(2)
C91 C90 C89 121.9(3)
C90 C91 C95 120.7(3)
C92 C91 C90 120.8(3)
C92 C91 C95 118.5(3)
C91 C92 C93 118.8(3)
C92 C93 C94 120.1(3)
C92 C93 C96 119.5(3)
C94 C93 C96 120.4(3)
C93 C94 C89 122.6(3)
F37 C95 F38 105.8(3)
F37 C95 F39 106.8(3)
F37 C95 C91 114.4(3)
F38 C95 C91 112.5(3)
F39 C95 F38 104.2(3)
F39 C95 C91 112.4(3)
F40 C96 C93 110.7(5)
F40 C96 F41 102.2(5)
F41 C96 C93 111.4(3)
F42 C96 C93 116.5(4)
F42 C96 F40 108.9(6)
F42 C96 F41 106.1(5)
F40B C96 C93 119.0(6)
F40B C96 F41B 110.5(8)
F40B C96 F42B 103.9(9)
F41B C96 C93 113.9(4)
F41B C96 F42B 99.4(8)
F42B C96 C93 107.7(6)
C98 C97 B2 123.0(2)
C102 C97 C98 115.5(2)
C102 C97 B2 121.3(2)
C99 C98 C97 122.4(3)
C98 C99 C103 118.8(3)
C100 C99 C98 120.8(3)
C100 C99 C103 120.3(3)
C99 C100 C101 118.2(3)
C100 C101 C102 120.9(3)
C100 C101 C104 120.5(3)
C102 C101 C104 118.5(3)
C101 C102 C97 122.2(3)
F43 C103 C99 116.3(8)
F43 C103 F44 101.9(9)
F44 C103 C99 110.6(4)
F45 C103 C99 116.5(4)
F45 C103 F43 108.2(8)
F45 C103 F44 101.2(5)
F43B C103 C99 108.5(13)
F43B C103 F45B 103.5(13)
F44B C103 C99 115.4(7)
F44B C103 F43B 118.1(19)
F44B C103 F45B 103.7(8)
F45B C103 C99 106.2(8)
F46 C104 C101 113.8(3)
F46 C104 F47 104.4(4)
F47 C104 C101 111.1(3)
F48 C104 C101 113.3(3)
F48 C104 F46 109.1(4)
F48 C104 F47 104.4(4)
F46B C104 C101 109.0(12)
F46B C104 F48B 97.9(16)
F47B C104 C101 119.7(10)
F47B C104 F46B 109.3(18)
F47B C104 F48B 111.4(16)
F48B C104 C101 107.3(8)
C73 B2 C81 113.9(2)
C73 B2 C97 102.4(2)
C81 B2 C97 111.8(2)
C89 B2 C73 112.7(2)
C89 B2 C81 104.5(2)
C89 B2 C97 111.8(2)
Cl1S C1S Cl2S 105.3(12)

loop_
_geom_bond_atom_site_label_1
_geom_bond_atom_site_label_2
_geom_bond_distance
Cu1 Cu2 2.8249(5)
Cu1 N1 1.992(3)
Cu1 N2 1.996(3)
Cu1 C1 1.957(3)
Cu1 C2 2.007(3)
Cu1 O3 2.434(4)
Cu2 N3 1.992(2)
Cu2 N4 2.002(3)
Cu2 C1 1.954(3)
Cu2 C2 1.999(3)
O1 C14 1.439(4)
O1 C20 1.383(4)
O2 C25 1.383(4)
O2 C26 1.431(3)
N1 C9 1.339(5)
N1 C13 1.348(4)
N2 C15 1.345(5)
N2 C19 1.344(5)
N3 C27 1.349(4)
N3 C31 1.345(4)
N4 C32 1.348(4)
N4 C36 1.341(4)
C1 C2 1.284(4)
C2 C3 1.458(4)
C3 C4 1.395(4)
C3 C8 1.391(4)
C4 C5 1.386(5)
C5 C6 1.378(5)
C6 C7 1.375(5)
C7 C8 1.379(5)
C9 C10 1.384(5)
C10 C11 1.365(6)
C11 C12 1.379(6)
C12 C13 1.383(5)
C13 C14 1.510(5)
C14 C15 1.516(5)
C15 C16 1.391(5)
C16 C17 1.388(7)
C17 C18 1.349(7)
C18 C19 1.387(6)
C20 C21 1.381(5)
C20 C25 1.399(4)
C21 C22 1.383(5)
C22 C23 1.364(5)
C23 C24 1.390(5)
C24 C25 1.375(5)
C26 C27 1.517(4)
C26 C32 1.509(4)
C27 C28 1.378(4)
C28 C29 1.386(4)
C29 C30 1.371(5)
C30 C31 1.381(4)
C32 C33 1.376(4)
C33 C34 1.380(5)
C34 C35 1.364(6)
C35 C36 1.393(5)
O3 C37 1.540(11)
O3 C40 1.416(8)
C37 C38 1.408(11)
C38 C39 1.511(12)
C39 C40 1.291(11)
F4 C48 1.313(4)
F5 C48 1.315(5)
F6 C48 1.308(4)
F7 C55 1.289(5)
F8 C55 1.317(4)
F9 C55 1.350(5)
C41 C42 1.405(4)
C41 C46 1.396(4)
C41 B1 1.639(5)
C42 C43 1.380(5)
C43 C44 1.386(5)
C43 C47 1.512(5)
C44 C45 1.389(5)
C45 C46 1.383(5)
C45 C48 1.489(5)
C47 F1 1.276(6)
C47 F2 1.379(7)
C47 F3 1.362(6)
C47 F1B 1.65(2)
C47 F2B 1.03(3)
C47 F3B 1.320(14)
C49 C50 1.386(4)
C49 C54 1.398(5)
C49 B1 1.636(4)
C50 C51 1.393(4)
C51 C52 1.387(5)
C51 C55 1.487(5)
C52 C53 1.390(6)
C53 C54 1.378(5)
C53 C56 1.554(10)
C53 C56B 1.44(2)
C57 C58 1.399(5)
C57 C62 1.396(5)
C57 B1 1.643(5)
C58 C59 1.387(5)
C59 C60 1.392(5)
C59 C63 1.478(6)
C60 C61 1.370(5)
C61 C62 1.399(5)
C61 C64 1.503(5)
C63 F13 1.229(16)
C63 F14 1.268(10)
C63 F15 1.440(10)
C63 F13B 1.402(17)
C63 F14B 1.457(12)
C63 F15B 1.240(13)
C64 F16 1.244(9)
C64 F17 1.308(8)
C64 F18 1.402(10)
C64 F16B 1.290(7)
C64 F17B 1.335(8)
C64 F18B 1.226(8)
C65 C66 1.393(4)
C65 C70 1.398(5)
C65 B1 1.633(5)
C66 C67 1.380(5)
C67 C68 1.379(6)
C67 C71 1.568(10)
C67 C71B 1.477(18)
C68 C69 1.374(5)
C69 C70 1.387(5)
C69 C72 1.490(5)
C72 F22 1.369(8)
C72 F23 1.360(8)
C72 F24 1.285(8)
C72 F22B 1.199(10)
C72 F23B 1.246(9)
C72 F24B 1.364(9)
F10 C56 1.331(10)
F11 C56 1.367(9)
F12 C56 1.298(10)
F19 C71 1.317(12)
F20 C71 1.303(12)
F21 C71 1.307(12)
F10B C56B 1.31(2)
F11B C56B 1.32(3)
F12B C56B 1.31(2)
F19B C71B 1.30(2)
F20B C71B 1.318(19)
F21B C71B 1.34(2)
F37 C95 1.312(4)
F38 C95 1.331(4)
F39 C95 1.328(4)
C73 C74 1.398(4)
C73 C78 1.399(4)
C73 B2 1.636(4)
C74 C75 1.402(4)
C75 C76 1.374(5)
C75 C79 1.496(5)
C76 C77 1.380(5)
C77 C78 1.393(4)
C77 C80 1.486(5)
C79 F28 1.372(7)
C79 F29 1.193(8)
C79 F30 1.328(10)
C79 F28B 1.337(6)
C79 F29B 1.370(8)
C79 F30B 1.237(8)
C80 F25 1.338(5)
C80 F26 1.324(5)
C80 F27 1.340(4)
C80 F25B 1.29(2)
C80 F26B 1.191(19)
C80 F27B 1.22(2)
C81 C82 1.398(4)
C81 C86 1.397(4)
C81 B2 1.640(4)
C82 C83 1.394(4)
C83 C84 1.377(5)
C83 C87 1.499(5)
C84 C85 1.385(5)
C85 C86 1.392(4)
C85 C88 1.495(5)
C87 F31 1.355(12)
C87 F32 1.241(9)
C87 F33 1.271(11)
C87 F31B 1.290(8)
C87 F32B 1.337(7)
C87 F33B 1.292(8)
C88 F34 1.313(6)
C88 F35 1.379(6)
C88 F36 1.302(6)
C88 F34B 1.233(10)
C88 F35B 1.293(9)
C88 F36B 1.382(12)
C89 C90 1.397(4)
C89 C94 1.397(4)
C89 B2 1.634(4)
C90 C91 1.393(4)
C91 C92 1.377(4)
C91 C95 1.493(4)
C92 C93 1.384(4)
C93 C94 1.390(4)
C93 C96 1.490(4)
C96 F40 1.329(7)
C96 F41 1.344(5)
C96 F42 1.262(6)
C96 F40B 1.253(10)
C96 F41B 1.298(8)
C96 F42B 1.401(10)
C97 C98 1.403(4)
C97 C102 1.401(4)
C97 B2 1.647(4)
C98 C99 1.389(4)
C99 C100 1.381(4)
C99 C103 1.498(4)
C100 C101 1.385(4)
C101 C102 1.391(4)
C101 C104 1.492(4)
C103 F43 1.310(15)
C103 F44 1.430(8)
C103 F45 1.286(6)
C103 F43B 1.31(2)
C103 F44B 1.196(12)
C103 F45B 1.449(13)
C104 F46 1.321(5)
C104 F47 1.365(5)
C104 F48 1.311(5)
C104 F46B 1.24(3)
C104 F47B 1.21(2)
C104 F48B 1.40(2)
Cl1S C1S 1.761(18)
Cl2S C1S 1.769(17)

loop_
_platon_squeeze_void_nr
_platon_squeeze_void_average_x
_platon_squeeze_void_average_y
_platon_squeeze_void_average_z
_platon_squeeze_void_volume
_platon_squeeze_void_count_electrons
_platon_squeeze_void_content
1 0.140 0.485 0.785 434 163 '2 Molecules of Dichloromethane'
2 -0.140 0.515 0.215 433 163 '2 Molecules of Dichloromethane'
